data_9009617
loop_
_publ_author_name
'Bartl, H.'
'Catti, M.'
'Joswig, W.'
'Ferraris, G.'

_publ_section_title
;
 Investigation of the crystal structure of newberyite, MgHPO4*3H2O, by single
 crystal neutron diffraction
;
_journal_name_full 'Tschermaks Mineralogische und Petrographische Mitteilungen'
_journal_page_first 187
_journal_page_last 194
_journal_paper_doi 10.1007/BF01081109
_journal_volume 32
_journal_year 1983
_chemical_compound_source Synthetic
_chemical_formula_sum 'H7 Mg O7 P'
_chemical_name_mineral Newberyite
_space_group_IT_number 61
_symmetry_space_group_name_Hall '-P 2ac 2ab'
_symmetry_space_group_name_H-M 'P b c a'
_cell_angle_alpha 90
_cell_angle_beta 90
_cell_angle_gamma 90
_cell_formula_units_Z 8
_cell_length_a 10.203
_cell_length_b 10.678
_cell_length_c 10.015
_cell_volume 1091.111
_database_code_amcsd 0015697
_exptl_crystal_density_diffrn 2.122
_cod_original_formula_sum 'P Mg O7 H7'
_cod_database_code 9009617

loop_
_space_group_symop_operation_xyz
x,y,z
x,1/2-y,1/2+z
-x,1/2+y,1/2-z
1/2-x,1/2+y,z
1/2+x,1/2-y,-z
1/2+x,y,1/2-z
1/2-x,-y,1/2+z
-x,-y,-z

loop_
_atom_site_aniso_label
_atom_site_aniso_U_11
_atom_site_aniso_U_22
_atom_site_aniso_U_33
_atom_site_aniso_U_12
_atom_site_aniso_U_13
_atom_site_aniso_U_23
P 0.00610 0.00970 0.00890 0.00010 0.00060 0.00010
Mg 0.00590 0.01010 0.00830 -0.00040 -0.00020 0.00160
O1 0.01420 0.01840 0.01350 0.00260 0.00440 -0.00460
O2 0.01080 0.01680 0.00940 0.00380 -0.00110 -0.00080
O3 0.00670 0.01720 0.01170 -0.00280 -0.00140 0.00260
O4 0.01530 0.01050 0.01770 -0.00160 0.00570 0.00000
Ow1 0.01300 0.03100 0.01420 -0.00360 -0.00330 0.00610
Ow2 0.01600 0.01280 0.02370 0.00020 0.00670 -0.00250
Ow3 0.03500 0.01510 0.01950 -0.00030 0.00430 -0.00400
H1 0.04070 0.03710 0.02150 -0.00180 0.00100 0.00240
H2 0.01990 0.05780 0.04040 -0.00970 -0.00330 0.00790
H3 0.02930 0.02340 0.03430 -0.00520 0.00380 -0.00020
H4 0.02270 0.02900 0.03620 0.00270 0.00850 -0.00200
H5 0.07690 0.04250 0.02900 0.00420 0.00520 -0.00380
H6 0.06450 0.02480 0.04870 -0.00100 0.00310 0.00210
H7 0.02620 0.01900 0.02890 -0.00100 0.00450 -0.00110

loop_
_atom_site_label
_atom_site_fract_x
_atom_site_fract_y
_atom_site_fract_z
_atom_site_type_symbol
_atom_site_attached_hydrogens
P -0.00910 0.13280 0.15360 P 0
Mg 0.29720 0.24680 0.08620 Mg 0
O1 -0.08810 0.19950 0.25750 O 0
O2 -0.05170 0.16150 0.01000 O 0
O3 0.13860 0.15330 0.16780 O 0
O4 -0.03370 -0.01290 0.17810 O 0
Ow1 0.16700 0.31310 -0.06160 O 0
Ow2 0.24950 0.41310 0.18950 O 0
Ow3 0.35400 0.09260 -0.03270 O 0
H1 0.17790 0.31930 -0.15730 H 0
H2 0.07990 0.27880 -0.04970 H 0
H3 0.29130 0.49350 0.17660 H 0
H4 0.16630 0.43060 0.23100 H 0
H5 0.35220 0.10690 -0.12520 H 0
H6 0.34610 0.00420 -0.02030 H 0
H7 -0.00260 -0.07000 0.10520 H 0

loop_
_cod_changelog_entry_id
_cod_changelog_entry_author
_cod_changelog_entry_date
_cod_changelog_entry_text
1
;cod-tools version 3.8.0
Id: cif_guess_AMCSD_atom_types 9581 2023-05-17 12:35:41Z saulius
;
2023-05-18T08:43:01+03:00
;Derived atom types and hydrogen counts
from atom names that follow the AMCSD naming convention
(Wat == water, O-H == hydroxyl).
;

loop_
_cod_related_entry_id
_cod_related_entry_database
_cod_related_entry_code
1 AMCSD 0015697
